data_4080629
loop_
_publ_author_name
'Seitz, Stefanie C.'
'Rominger, Frank'
'Straub, Bernd F.'

_publ_section_title
;
 Stepwise Deprotonation of a Thiol-Functionalized Bis(1,2,4-triazolium)
 Salt as a Selective Route to Heterometallic NHC Complexes
;
_journal_issue 8
_journal_name_full Organometallics
_journal_page_first 2427
_journal_paper_doi 10.1021/om400143u
_journal_volume 32
_journal_year 2013
_chemical_formula_sum 'C27.24 H24 F8.28 N6 O3.72 P0.76 S2.24'
_chemical_formula_weight 747.61
_chemical_name_systematic
; 
 ? 
;
_space_group_IT_number 2
_symmetry_cell_setting triclinic
_symmetry_space_group_name_Hall '-P 1'
_symmetry_space_group_name_H-M 'P -1'
_atom_sites_solution_hydrogens geom
_atom_sites_solution_primary direct
_atom_sites_solution_secondary difmap
_audit_creation_method SHELXL-97
_cell_angle_alpha 91.690(5)
_cell_angle_beta 104.044(5)
_cell_angle_gamma 101.925(4)
_cell_formula_units_Z 2
_cell_length_a 9.8719(12)
_cell_length_b 12.4986(14)
_cell_length_c 13.3487(17)
_cell_measurement_reflns_used 2437
_cell_measurement_temperature 200(2)
_cell_measurement_theta_max 22.65
_cell_measurement_theta_min 2.44
_cell_volume 1557.8(3)
_computing_cell_refinement 'Bruker SAINT'
_computing_data_collection 'Bruker APEX2'
_computing_data_reduction 'Bruker SAINT'
_computing_molecular_graphics 'Bruker SHELXTL'
_computing_publication_material 'Bruker SHELXTL'
_computing_structure_refinement 'SHELXL-97 (Sheldrick, 2008)'
_computing_structure_solution 'SHELXS-97 (Sheldrick, 2008)'
_diffrn_ambient_temperature 200(2)
_diffrn_measured_fraction_theta_full 0.998
_diffrn_measured_fraction_theta_max 0.998
_diffrn_measurement_device_type 'Bruker APEX-II Quazar'
_diffrn_measurement_method '\w scans'
_diffrn_radiation_monochromator mirror
_diffrn_radiation_source 'ImuS microsource'
_diffrn_radiation_type MoK\a
_diffrn_radiation_wavelength 0.71073
_diffrn_reflns_av_R_equivalents 0.0813
_diffrn_reflns_av_sigmaI/netI 0.0602
_diffrn_reflns_limit_h_max 11
_diffrn_reflns_limit_h_min -11
_diffrn_reflns_limit_k_max 14
_diffrn_reflns_limit_k_min -14
_diffrn_reflns_limit_l_max 14
_diffrn_reflns_limit_l_min -14
_diffrn_reflns_number 18031
_diffrn_reflns_theta_full 23.53
_diffrn_reflns_theta_max 23.53
_diffrn_reflns_theta_min 2.18
_exptl_absorpt_coefficient_mu 0.321
_exptl_absorpt_correction_T_max 0.9873
_exptl_absorpt_correction_T_min 0.9242
_exptl_absorpt_correction_type multi-scan
_exptl_crystal_colour colourless
_exptl_crystal_density_diffrn 1.594
_exptl_crystal_density_method 'not measured'
_exptl_crystal_description platte
_exptl_crystal_F_000 762
_exptl_crystal_size_max 0.25
_exptl_crystal_size_mid 0.14
_exptl_crystal_size_min 0.04
_refine_diff_density_max 0.263
_refine_diff_density_min -0.310
_refine_diff_density_rms 0.055
_refine_ls_extinction_method none
_refine_ls_goodness_of_fit_ref 1.032
_refine_ls_hydrogen_treatment constr
_refine_ls_matrix_type full
_refine_ls_number_parameters 572
_refine_ls_number_reflns 4601
_refine_ls_number_restraints 528
_refine_ls_restrained_S_all 1.021
_refine_ls_R_factor_all 0.0945
_refine_ls_R_factor_gt 0.0587
_refine_ls_shift/su_max 0.000
_refine_ls_shift/su_mean 0.000
_refine_ls_structure_factor_coef Fsqd
_refine_ls_weighting_details 'calc w=1/[\s^2^(Fo^2^)+(0.0559P)^2^+2.0405P] where P=(Fo^2^+2Fc^2^)/3'
_refine_ls_weighting_scheme calc
_refine_ls_wR_factor_gt 0.1350
_refine_ls_wR_factor_ref 0.1534
_reflns_number_gt 3058
_reflns_number_total 4601
_reflns_threshold_expression >2sigma(I)
_cod_data_source_file om400143u_si_003.cif
_cod_data_source_block sho11
_cod_depositor_comments
;
The following automatic conversions were performed:

'_symmetry_cell_setting' value 'Triclinic' changed to 'triclinic'
according to /home/saulius/struct/CIF-dictionaries/cif_core.dic
dictionary named 'cif_core.dic' version 2.4.2 from 2011-04-26.

Automatic conversion script
Id: cif_fix_values 1891 2012-01-12 08:04:46Z andrius 
;
_cod_original_sg_symbol_H-M P-1
_cod_database_code 4080629

loop_
_symmetry_equiv_pos_as_xyz
'x, y, z'
'-x, -y, -z'

loop_
_atom_site_label
_atom_site_type_symbol
_atom_site_fract_x
_atom_site_fract_y
_atom_site_fract_z
_atom_site_U_iso_or_equiv
_atom_site_adp_type
_atom_site_occupancy
_atom_site_symmetry_multiplicity
_atom_site_calc_flag
_atom_site_refinement_flags
_atom_site_disorder_assembly
_atom_site_disorder_group
S1 S 0.17506(14) 0.63132(11) -0.36834(11) 0.0642(5) Uani 1 1 d . . .
C1 C 0.1380(5) 0.7073(3) -0.0183(3) 0.0453(11) Uani 1 1 d . . .
H1 H 0.0810 0.6520 0.0106 0.054 Uiso 1 1 calc R . .
N2 N 0.2647(4) 0.7071(3) -0.0306(3) 0.0455(9) Uani 1 1 d . . .
N3 N 0.3163(4) 0.7978(3) -0.0763(3) 0.0497(10) Uani 1 1 d . . .
C4 C 0.2158(5) 0.8527(4) -0.0886(4) 0.0485(12) Uani 1 1 d . . .
H4 H 0.2207 0.9212 -0.1182 0.058 Uiso 1 1 calc R . .
N5 N 0.1023(4) 0.7999(3) -0.0539(3) 0.0398(9) Uani 1 1 d . . .
C6 C 0.3262(5) 0.6922(4) -0.4030(4) 0.0512(12) Uani 1 1 d . . .
N7 N 0.4623(4) 0.6855(3) -0.3836(3) 0.0553(11) Uani 1 1 d . . .
N8 N 0.5358(4) 0.7604(4) -0.4365(3) 0.0643(12) Uani 1 1 d . . .
C9 C 0.4405(5) 0.8114(4) -0.4863(4) 0.0591(14) Uani 1 1 d . . .
H9 H 0.4597 0.8692 -0.5290 0.071 Uiso 1 1 calc R . .
N10 N 0.3099(4) 0.7710(3) -0.4689(3) 0.0531(11) Uani 1 1 d . . .
C11 C 0.4423(5) 0.6121(4) -0.1625(4) 0.0472(12) Uani 1 1 d . . .
H11 H 0.4896 0.6872 -0.1470 0.057 Uiso 1 1 calc R . .
C12 C 0.3642(4) 0.5612(4) -0.0981(4) 0.0452(12) Uani 1 1 d . . .
C13 C 0.2961(5) 0.4505(4) -0.1211(4) 0.0541(13) Uani 1 1 d . . .
H13 H 0.2416 0.4145 -0.0773 0.065 Uiso 1 1 calc R . .
C14 C 0.3081(5) 0.3937(4) -0.2072(4) 0.0596(14) Uani 1 1 d . . .
H14 H 0.2625 0.3182 -0.2224 0.072 Uiso 1 1 calc R . .
C15 C 0.3855(5) 0.4454(4) -0.2710(4) 0.0562(13) Uani 1 1 d . . .
H15 H 0.3928 0.4052 -0.3303 0.067 Uiso 1 1 calc R . .
C16 C 0.4527(5) 0.5543(4) -0.2508(4) 0.0481(12) Uani 1 1 d . . .
C17 C 0.3525(5) 0.6242(4) -0.0033(4) 0.0537(13) Uani 1 1 d . . .
H17A H 0.3090 0.5721 0.0405 0.064 Uiso 1 1 calc R . .
H17B H 0.4496 0.6613 0.0375 0.064 Uiso 1 1 calc R . .
C19 C 0.5396(5) 0.6125(4) -0.3197(4) 0.0616(15) Uani 1 1 d . . .
H19A H 0.6318 0.6560 -0.2764 0.074 Uiso 1 1 calc R . .
H19B H 0.5606 0.5575 -0.3652 0.074 Uiso 1 1 calc R . .
C21 C -0.0309(5) 0.8342(3) -0.0542(4) 0.0436(11) Uani 1 1 d . . .
C22 C -0.1128(5) 0.8579(3) -0.1480(4) 0.0470(12) Uani 1 1 d . . .
C23 C -0.2432(5) 0.8839(4) -0.1464(4) 0.0553(13) Uani 1 1 d . . .
H23 H -0.3026 0.9006 -0.2087 0.066 Uiso 1 1 calc R . .
C24 C -0.2872(5) 0.8858(4) -0.0566(5) 0.0601(14) Uani 1 1 d . . .
H24 H -0.3778 0.9013 -0.0579 0.072 Uiso 1 1 calc R . .
C25 C -0.2010(5) 0.8652(3) 0.0357(4) 0.0513(13) Uani 1 1 d . . .
H25 H -0.2317 0.8689 0.0976 0.062 Uiso 1 1 calc R . .
C26 C -0.0691(5) 0.8391(3) 0.0390(4) 0.0439(11) Uani 1 1 d . . .
C27 C -0.0705(6) 0.8557(4) -0.2487(4) 0.0628(14) Uani 1 1 d . . .
H27A H 0.0015 0.9224 -0.2498 0.094 Uiso 1 1 calc R . .
H27B H -0.1549 0.8520 -0.3064 0.094 Uiso 1 1 calc R . .
H27C H -0.0303 0.7912 -0.2556 0.094 Uiso 1 1 calc R . .
C29 C 0.0237(5) 0.8216(4) 0.1411(4) 0.0559(13) Uani 1 1 d . . .
H29A H 0.0164 0.7428 0.1471 0.084 Uiso 1 1 calc R . .
H29B H -0.0078 0.8529 0.1973 0.084 Uiso 1 1 calc R . .
H29C H 0.1234 0.8576 0.1456 0.084 Uiso 1 1 calc R . .
C31 C 0.1696(5) 0.7892(4) -0.4962(4) 0.0502(12) Uani 1 1 d . . .
C32 C 0.0814(5) 0.7161(4) -0.4500(4) 0.0497(12) Uani 1 1 d . . .
C33 C -0.0622(5) 0.7178(4) -0.4672(4) 0.0594(14) Uani 1 1 d . . .
H33 H -0.1236 0.6680 -0.4365 0.071 Uiso 1 1 calc R . .
C34 C -0.1140(5) 0.7937(4) -0.5299(4) 0.0596(14) Uani 1 1 d . . .
H34 H -0.2121 0.7965 -0.5423 0.072 Uiso 1 1 calc R . .
C35 C -0.0243(6) 0.8660(4) -0.5750(4) 0.0591(14) Uani 1 1 d . . .
H35 H -0.0628 0.9172 -0.6184 0.071 Uiso 1 1 calc R . .
C36 C 0.1180(6) 0.8660(4) -0.5591(4) 0.0566(13) Uani 1 1 d . . .
H36 H 0.1789 0.9164 -0.5897 0.068 Uiso 1 1 calc R . .
S2 S 0.1094(3) 0.4838(2) 0.1943(2) 0.0384(8) Uani 0.636(9) 1 d PDU A 1
O21 O 0.0379(11) 0.3925(7) 0.2332(8) 0.057(2) Uani 0.636(9) 1 d PDU A 1
O22 O 0.2390(13) 0.4768(14) 0.1728(11) 0.078(3) Uani 0.636(9) 1 d PDU A 1
O23 O 0.0214(10) 0.5359(9) 0.1210(6) 0.042(3) Uani 0.636(9) 1 d PDU A 1
C42 C 0.1636(10) 0.5851(7) 0.3103(7) 0.064(2) Uani 0.636(9) 1 d PDU A 1
F21 F 0.2326(8) 0.6784(5) 0.2912(5) 0.094(2) Uani 0.636(9) 1 d PDU A 1
F22 F 0.0474(10) 0.5987(7) 0.3355(7) 0.092(3) Uani 0.636(9) 1 d PDU A 1
F23 F 0.2424(9) 0.5464(6) 0.3885(5) 0.084(2) Uani 0.636(9) 1 d PDU A 1
S3 S 0.3701(3) 1.0049(3) -0.3007(3) 0.0424(9) Uani 0.603(9) 1 d PDU B 1
O31 O 0.2574(12) 1.0221(12) -0.2620(12) 0.086(5) Uani 0.603(9) 1 d PDU B 1
O32 O 0.4199(14) 0.9094(7) -0.2723(11) 0.062(4) Uani 0.603(9) 1 d PDU B 1
O33 O 0.3637(10) 1.0316(8) -0.4020(7) 0.048(3) Uani 0.603(9) 1 d PDU B 1
C43 C 0.5242(11) 1.1150(8) -0.2294(8) 0.075(3) Uani 0.603(9) 1 d PDU B 1
F31 F 0.6349(8) 1.1073(9) -0.2632(11) 0.103(3) Uani 0.603(9) 1 d PDU B 1
F32 F 0.4963(10) 1.2111(6) -0.2443(10) 0.106(3) Uani 0.603(9) 1 d PDU B 1
F33 F 0.5566(13) 1.1039(10) -0.1315(7) 0.127(4) Uani 0.603(9) 1 d PDU B 1
P2 P 0.1336(8) 0.5284(7) 0.2396(7) 0.082(3) Uani 0.364(9) 1 d PDU A 2
F24 F 0.053(2) 0.6033(15) 0.2980(14) 0.130(7) Uani 0.364(9) 1 d PDU A 2
F25 F 0.030(2) 0.5389(19) 0.1255(13) 0.103(7) Uani 0.364(9) 1 d PDU A 2
F26 F 0.031(2) 0.4127(13) 0.2524(18) 0.135(8) Uani 0.364(9) 1 d PDU A 2
F27 F 0.225(2) 0.4590(19) 0.1838(19) 0.100(7) Uani 0.364(9) 1 d PDU A 2
F28 F 0.245(2) 0.5267(18) 0.3545(11) 0.158(7) Uani 0.364(9) 1 d PDU A 2
F29 F 0.2459(15) 0.6432(10) 0.2287(14) 0.136(5) Uani 0.364(9) 1 d PDU A 2
P3 P 0.4291(9) 1.0477(6) -0.2704(5) 0.076(3) Uani 0.397(9) 1 d PDU B 2
F34 F 0.428(2) 0.9161(11) -0.2673(17) 0.091(7) Uani 0.397(9) 1 d PDU B 2
F35 F 0.370(2) 1.0331(17) -0.3960(11) 0.113(7) Uani 0.397(9) 1 d PDU B 2
F36 F 0.5943(14) 1.0727(15) -0.2821(16) 0.147(7) Uani 0.397(9) 1 d PDU B 2
F37 F 0.4329(18) 1.1797(10) -0.2720(16) 0.144(6) Uani 0.397(9) 1 d PDU B 2
F38 F 0.4890(19) 1.0659(14) -0.1420(9) 0.128(6) Uani 0.397(9) 1 d PDU B 2
F39 F 0.2653(17) 1.0276(16) -0.2560(17) 0.102(7) Uani 0.397(9) 1 d PDU B 2

loop_
_atom_site_aniso_label
_atom_site_aniso_U_11
_atom_site_aniso_U_22
_atom_site_aniso_U_33
_atom_site_aniso_U_23
_atom_site_aniso_U_13
_atom_site_aniso_U_12
S1 0.0545(8) 0.0706(9) 0.0879(10) 0.0474(8) 0.0399(7) 0.0278(7)
C1 0.053(3) 0.039(3) 0.056(3) 0.020(2) 0.026(2) 0.019(2)
N2 0.050(2) 0.048(2) 0.053(2) 0.0212(19) 0.0276(19) 0.0232(18)
N3 0.057(2) 0.045(2) 0.064(3) 0.023(2) 0.036(2) 0.0213(19)
C4 0.054(3) 0.041(3) 0.063(3) 0.021(2) 0.032(3) 0.016(2)
N5 0.047(2) 0.0348(19) 0.051(2) 0.0177(17) 0.0259(18) 0.0191(16)
C6 0.057(3) 0.054(3) 0.056(3) 0.026(2) 0.030(3) 0.023(2)
N7 0.052(2) 0.067(3) 0.066(3) 0.036(2) 0.035(2) 0.027(2)
N8 0.061(3) 0.074(3) 0.079(3) 0.038(3) 0.045(2) 0.025(2)
C9 0.058(3) 0.067(3) 0.067(3) 0.034(3) 0.036(3) 0.019(3)
N10 0.055(2) 0.058(3) 0.059(3) 0.029(2) 0.029(2) 0.019(2)
C11 0.045(3) 0.040(3) 0.069(3) 0.021(2) 0.027(2) 0.019(2)
C12 0.042(3) 0.047(3) 0.062(3) 0.027(2) 0.025(2) 0.026(2)
C13 0.049(3) 0.052(3) 0.080(4) 0.033(3) 0.036(3) 0.025(2)
C14 0.054(3) 0.037(3) 0.094(4) 0.011(3) 0.027(3) 0.013(2)
C15 0.060(3) 0.056(3) 0.064(3) 0.015(3) 0.024(3) 0.028(3)
C16 0.044(3) 0.050(3) 0.065(3) 0.024(3) 0.025(2) 0.027(2)
C17 0.062(3) 0.063(3) 0.057(3) 0.028(3) 0.029(3) 0.041(3)
C19 0.059(3) 0.069(3) 0.078(4) 0.035(3) 0.036(3) 0.036(3)
C21 0.046(3) 0.035(2) 0.060(3) 0.017(2) 0.026(2) 0.016(2)
C22 0.052(3) 0.036(2) 0.058(3) 0.017(2) 0.020(2) 0.013(2)
C23 0.054(3) 0.044(3) 0.074(4) 0.017(3) 0.017(3) 0.022(2)
C24 0.052(3) 0.042(3) 0.095(4) 0.009(3) 0.025(3) 0.021(2)
C25 0.061(3) 0.037(3) 0.071(4) 0.010(2) 0.037(3) 0.019(2)
C26 0.048(3) 0.029(2) 0.060(3) 0.012(2) 0.023(2) 0.011(2)
C27 0.074(4) 0.068(3) 0.056(3) 0.022(3) 0.020(3) 0.032(3)
C29 0.073(3) 0.051(3) 0.055(3) 0.009(2) 0.028(3) 0.026(3)
C31 0.056(3) 0.053(3) 0.049(3) 0.017(2) 0.019(2) 0.021(2)
C32 0.056(3) 0.051(3) 0.054(3) 0.021(2) 0.025(2) 0.023(2)
C33 0.053(3) 0.071(3) 0.062(3) 0.019(3) 0.021(3) 0.022(3)
C34 0.055(3) 0.075(4) 0.056(3) 0.013(3) 0.015(3) 0.029(3)
C35 0.072(4) 0.061(3) 0.052(3) 0.015(3) 0.013(3) 0.033(3)
C36 0.068(3) 0.055(3) 0.054(3) 0.019(3) 0.019(3) 0.022(3)
S2 0.0446(13) 0.0339(15) 0.0445(16) 0.0133(10) 0.0213(11) 0.0129(11)
O21 0.080(5) 0.043(4) 0.054(4) 0.017(3) 0.033(4) 0.005(3)
O22 0.065(6) 0.124(8) 0.073(6) 0.051(5) 0.038(5) 0.056(5)
O23 0.043(5) 0.042(7) 0.046(4) 0.011(4) 0.015(3) 0.010(4)
C42 0.089(7) 0.055(6) 0.042(5) 0.003(4) 0.008(5) 0.013(5)
F21 0.116(5) 0.042(3) 0.098(5) 0.012(3) 0.003(4) -0.012(3)
F22 0.108(5) 0.080(5) 0.097(6) -0.020(5) 0.042(4) 0.024(4)
F23 0.132(6) 0.066(4) 0.050(3) 0.005(3) 0.001(3) 0.035(4)
S3 0.0389(17) 0.0461(18) 0.0448(17) 0.0159(12) 0.0160(12) 0.0072(12)
O31 0.059(6) 0.131(12) 0.091(11) 0.077(10) 0.049(7) 0.031(7)
O32 0.074(9) 0.042(4) 0.069(9) 0.029(5) 0.026(8) 0.001(5)
O33 0.047(5) 0.044(6) 0.056(5) 0.019(4) 0.015(4) 0.012(5)
C43 0.060(6) 0.046(5) 0.103(7) 0.002(6) -0.006(6) 0.007(5)
F31 0.046(4) 0.067(5) 0.183(8) 0.009(5) 0.008(4) 0.010(3)
F32 0.096(6) 0.040(3) 0.173(9) 0.002(4) 0.012(6) 0.019(3)
F33 0.155(10) 0.102(7) 0.082(5) -0.013(4) -0.042(5) 0.020(6)
P2 0.077(4) 0.092(7) 0.114(8) 0.068(6) 0.061(5) 0.052(5)
F24 0.188(14) 0.128(11) 0.149(14) 0.075(9) 0.098(11) 0.128(11)
F25 0.111(14) 0.091(18) 0.126(10) 0.045(11) 0.033(9) 0.053(11)
F26 0.191(14) 0.094(9) 0.176(18) 0.066(10) 0.135(12) 0.048(8)
F27 0.113(13) 0.110(11) 0.119(14) 0.042(10) 0.064(11) 0.069(10)
F28 0.170(12) 0.246(18) 0.111(10) 0.021(10) 0.037(8) 0.160(12)
F29 0.123(9) 0.098(8) 0.195(16) 0.003(9) 0.067(10) 0.012(7)
P3 0.100(6) 0.090(6) 0.077(5) 0.048(4) 0.052(5) 0.067(5)
F34 0.103(15) 0.083(7) 0.107(16) 0.022(8) 0.026(13) 0.065(9)
F35 0.147(15) 0.126(15) 0.080(7) 0.049(9) 0.057(9) 0.022(14)
F36 0.099(8) 0.164(17) 0.217(17) 0.118(15) 0.067(11) 0.070(10)
F37 0.151(15) 0.081(7) 0.198(15) 0.029(9) 0.011(13) 0.061(9)
F38 0.158(15) 0.126(14) 0.098(7) -0.012(7) -0.007(7) 0.074(12)
F39 0.102(9) 0.139(15) 0.107(16) 0.037(13) 0.054(10) 0.082(10)

loop_
_atom_type_symbol
_atom_type_description
_atom_type_scat_dispersion_real
_atom_type_scat_dispersion_imag
_atom_type_scat_source
C C 0.0033 0.0016 'International Tables Vol C Tables 4.2.6.8 and 6.1.1.4'
H H 0.0000 0.0000 'International Tables Vol C Tables 4.2.6.8 and 6.1.1.4'
N N 0.0061 0.0033 'International Tables Vol C Tables 4.2.6.8 and 6.1.1.4'
O O 0.0106 0.0060 'International Tables Vol C Tables 4.2.6.8 and 6.1.1.4'
F F 0.0171 0.0103 'International Tables Vol C Tables 4.2.6.8 and 6.1.1.4'
S S 0.1246 0.1234 'International Tables Vol C Tables 4.2.6.8 and 6.1.1.4'
P P 0.1023 0.0942 'International Tables Vol C Tables 4.2.6.8 and 6.1.1.4'

loop_
_geom_angle_atom_site_label_1
_geom_angle_atom_site_label_2
_geom_angle_atom_site_label_3
_geom_angle
C6 S1 C32 88.5(2)
N2 C1 N5 107.5(3)
N2 C1 H1 126.2
N5 C1 H1 126.2
C1 N2 N3 111.6(3)
C1 N2 C17 128.9(3)
N3 N2 C17 119.5(3)
C4 N3 N2 103.8(3)
N3 C4 N5 111.8(3)
N3 C4 H4 124.1
N5 C4 H4 124.1
C1 N5 C4 105.3(3)
C1 N5 C21 126.1(3)
C4 N5 C21 128.6(3)
N7 C6 N10 106.8(4)
N7 C6 S1 138.2(3)
N10 C6 S1 115.0(3)
C6 N7 N8 110.5(3)
C6 N7 C19 130.7(4)
N8 N7 C19 118.8(4)
C9 N8 N7 104.7(4)
N8 C9 N10 111.1(4)
N8 C9 H9 124.4
N10 C9 H9 124.4
C6 N10 C9 106.9(4)
C6 N10 C31 113.6(3)
C9 N10 C31 139.4(4)
C12 C11 C16 120.6(4)
C12 C11 H11 119.7
C16 C11 H11 119.7
C11 C12 C13 119.3(4)
C11 C12 C17 120.4(4)
C13 C12 C17 120.3(4)
C14 C13 C12 119.9(4)
C14 C13 H13 120.0
C12 C13 H13 120.0
C15 C14 C13 120.3(5)
C15 C14 H14 119.8
C13 C14 H14 119.8
C14 C15 C16 121.0(5)
C14 C15 H15 119.5
C16 C15 H15 119.5
C15 C16 C11 118.9(4)
C15 C16 C19 121.8(5)
C11 C16 C19 119.3(4)
N2 C17 C12 112.2(4)
N2 C17 H17A 109.2
C12 C17 H17A 109.2
N2 C17 H17B 109.2
C12 C17 H17B 109.2
H17A C17 H17B 107.9
N7 C19 C16 111.1(4)
N7 C19 H19A 109.4
C16 C19 H19A 109.4
N7 C19 H19B 109.4
C16 C19 H19B 109.4
H19A C19 H19B 108.0
C26 C21 C22 124.0(4)
C26 C21 N5 117.8(4)
C22 C21 N5 118.1(4)
C21 C22 C23 116.5(4)
C21 C22 C27 124.4(4)
C23 C22 C27 119.1(4)
C24 C23 C22 121.2(5)
C24 C23 H23 119.4
C22 C23 H23 119.4
C23 C24 C25 120.6(4)
C23 C24 H24 119.7
C25 C24 H24 119.7
C24 C25 C26 120.8(4)
C24 C25 H25 119.6
C26 C25 H25 119.6
C21 C26 C25 116.8(4)
C21 C26 C29 124.0(4)
C25 C26 C29 119.2(4)
C22 C27 H27A 109.5
C22 C27 H27B 109.5
H27A C27 H27B 109.5
C22 C27 H27C 109.5
H27A C27 H27C 109.5
H27B C27 H27C 109.5
C26 C29 H29A 109.5
C26 C29 H29B 109.5
H29A C29 H29B 109.5
C26 C29 H29C 109.5
H29A C29 H29C 109.5
H29B C29 H29C 109.5
C36 C31 C32 121.7(4)
C36 C31 N10 128.4(4)
C32 C31 N10 109.9(4)
C33 C32 C31 120.0(4)
C33 C32 S1 127.0(3)
C31 C32 S1 112.9(3)
C34 C33 C32 118.4(5)
C34 C33 H33 120.8
C32 C33 H33 120.8
C33 C34 C35 120.7(5)
C33 C34 H34 119.7
C35 C34 H34 119.7
C36 C35 C34 122.0(4)
C36 C35 H35 119.0
C34 C35 H35 119.0
C35 C36 C31 117.1(4)
C35 C36 H36 121.4
C31 C36 H36 121.4
O21 S2 O22 116.9(8)
O21 S2 O23 115.5(6)
O22 S2 O23 114.8(7)
O21 S2 C42 100.5(5)
O22 S2 C42 103.8(7)
O23 S2 C42 101.8(5)
F21 C42 F23 110.2(8)
F21 C42 F22 109.1(9)
F23 C42 F22 108.3(9)
F21 C42 S2 111.2(7)
F23 C42 S2 109.7(7)
F22 C42 S2 108.3(7)
O31 S3 O33 115.5(7)
O31 S3 O32 115.7(7)
O33 S3 O32 116.5(7)
O31 S3 C43 103.8(8)
O33 S3 C43 100.0(5)
O32 S3 C43 101.7(6)
F33 C43 F32 109.2(11)
F33 C43 F31 107.4(10)
F32 C43 F31 109.6(10)
F33 C43 S3 111.7(8)
F32 C43 S3 110.8(8)
F31 C43 S3 108.2(7)
F26 P2 F24 94.3(10)
F26 P2 F25 91.9(11)
F24 P2 F25 91.9(10)
F26 P2 F27 88.9(10)
F24 P2 F27 176.2(12)
F25 P2 F27 90.0(11)
F26 P2 F29 176.9(10)
F24 P2 F29 87.8(9)
F25 P2 F29 90.3(9)
F27 P2 F29 88.9(9)
F26 P2 F28 92.2(10)
F24 P2 F28 87.4(10)
F25 P2 F28 175.9(11)
F27 P2 F28 90.5(10)
F29 P2 F28 85.6(10)
F35 P3 F36 89.9(9)
F35 P3 F37 89.9(9)
F36 P3 F37 89.2(10)
F35 P3 F39 91.3(10)
F36 P3 F39 177.6(12)
F37 P3 F39 88.8(9)
F35 P3 F34 90.9(10)
F36 P3 F34 90.1(9)
F37 P3 F34 179.0(12)
F39 P3 F34 91.9(9)
F35 P3 F38 178.6(10)
F36 P3 F38 90.4(10)
F37 P3 F38 88.7(10)
F39 P3 F38 88.3(9)
F34 P3 F38 90.5(9)

loop_
_geom_bond_atom_site_label_1
_geom_bond_atom_site_label_2
_geom_bond_distance
S1 C6 1.705(4)
S1 C32 1.775(4)
C1 N2 1.302(5)
C1 N5 1.345(5)
C1 H1 0.9500
N2 N3 1.366(4)
N2 C17 1.483(5)
N3 C4 1.300(5)
C4 N5 1.368(5)
C4 H4 0.9500
N5 C21 1.465(5)
C6 N7 1.326(6)
C6 N10 1.349(5)
N7 N8 1.382(5)
N7 C19 1.470(6)
N8 C9 1.305(6)
C9 N10 1.361(6)
C9 H9 0.9500
N10 C31 1.412(6)
C11 C12 1.374(6)
C11 C16 1.400(6)
C11 H11 0.9500
C12 C13 1.397(6)
C12 C17 1.511(6)
C13 C14 1.375(7)
C13 H13 0.9500
C14 C15 1.368(6)
C14 H14 0.9500
C15 C16 1.373(7)
C15 H15 0.9500
C16 C19 1.508(6)
C17 H17A 0.9900
C17 H17B 0.9900
C19 H19A 0.9900
C19 H19B 0.9900
C21 C26 1.387(6)
C21 C22 1.393(6)
C22 C23 1.395(6)
C22 C27 1.503(6)
C23 C24 1.372(7)
C23 H23 0.9500
C24 C25 1.381(7)
C24 H24 0.9500
C25 C26 1.397(6)
C25 H25 0.9500
C26 C29 1.496(6)
C27 H27A 0.9800
C27 H27B 0.9800
C27 H27C 0.9800
C29 H29A 0.9800
C29 H29B 0.9800
C29 H29C 0.9800
C31 C36 1.388(6)
C31 C32 1.392(6)
C32 C33 1.386(6)
C33 C34 1.378(6)
C33 H33 0.9500
C34 C35 1.387(7)
C34 H34 0.9500
C35 C36 1.368(7)
C35 H35 0.9500
C36 H36 0.9500
S2 O21 1.396(8)
S2 O22 1.396(10)
S2 O23 1.412(8)
S2 C42 1.868(10)
C42 F21 1.290(9)
C42 F23 1.311(9)
C42 F22 1.313(10)
S3 O31 1.387(10)
S3 O33 1.392(9)
S3 O32 1.410(10)
S3 C43 1.863(11)
C43 F33 1.286(11)
C43 F32 1.297(10)
C43 F31 1.300(11)
P2 F26 1.624(13)
P2 F24 1.641(13)
P2 F25 1.642(13)
P2 F27 1.652(13)
P2 F29 1.656(12)
P2 F28 1.662(13)
P3 F35 1.627(13)
P3 F36 1.642(13)
P3 F37 1.643(13)
P3 F39 1.644(12)
P3 F34 1.645(12)
P3 F38 1.664(13)

loop_
_geom_torsion_atom_site_label_1
_geom_torsion_atom_site_label_2
_geom_torsion_atom_site_label_3
_geom_torsion_atom_site_label_4
_geom_torsion
N5 C1 N2 N3 -1.1(5)
N5 C1 N2 C17 179.6(4)
C1 N2 N3 C4 1.2(5)
C17 N2 N3 C4 -179.4(4)
N2 N3 C4 N5 -0.8(5)
N2 C1 N5 C4 0.6(5)
N2 C1 N5 C21 -179.3(4)
N3 C4 N5 C1 0.1(5)
N3 C4 N5 C21 -179.9(4)
C32 S1 C6 N7 -179.3(6)
C32 S1 C6 N10 1.0(4)
N10 C6 N7 N8 0.2(6)
S1 C6 N7 N8 -179.4(5)
N10 C6 N7 C19 -178.3(5)
S1 C6 N7 C19 2.1(10)
C6 N7 N8 C9 0.5(6)
C19 N7 N8 C9 179.3(5)
N7 N8 C9 N10 -1.1(6)
N7 C6 N10 C9 -0.9(6)
S1 C6 N10 C9 178.9(4)
N7 C6 N10 C31 -179.2(4)
S1 C6 N10 C31 0.6(6)
N8 C9 N10 C6 1.3(6)
N8 C9 N10 C31 178.9(6)
C16 C11 C12 C13 0.6(6)
C16 C11 C12 C17 -179.6(4)
C11 C12 C13 C14 0.2(6)
C17 C12 C13 C14 -179.6(4)
C12 C13 C14 C15 -0.6(7)
C13 C14 C15 C16 0.1(7)
C14 C15 C16 C11 0.7(7)
C14 C15 C16 C19 179.4(4)
C12 C11 C16 C15 -1.0(6)
C12 C11 C16 C19 -179.8(4)
C1 N2 C17 C12 109.7(5)
N3 N2 C17 C12 -69.6(5)
C11 C12 C17 N2 69.7(5)
C13 C12 C17 N2 -110.5(4)
C6 N7 C19 C16 -13.7(8)
N8 N7 C19 C16 167.9(4)
C15 C16 C19 N7 105.5(5)
C11 C16 C19 N7 -75.8(6)
C1 N5 C21 C26 53.9(6)
C4 N5 C21 C26 -126.1(5)
C1 N5 C21 C22 -124.9(5)
C4 N5 C21 C22 55.1(6)
C26 C21 C22 C23 -2.5(6)
N5 C21 C22 C23 176.2(4)
C26 C21 C22 C27 178.3(4)
N5 C21 C22 C27 -2.9(6)
C21 C22 C23 C24 0.0(7)
C27 C22 C23 C24 179.3(4)
C22 C23 C24 C25 2.0(7)
C23 C24 C25 C26 -1.8(7)
C22 C21 C26 C25 2.7(6)
N5 C21 C26 C25 -176.0(4)
C22 C21 C26 C29 -175.4(4)
N5 C21 C26 C29 5.9(6)
C24 C25 C26 C21 -0.5(6)
C24 C25 C26 C29 177.7(4)
C6 N10 C31 C36 177.7(5)
C9 N10 C31 C36 0.2(10)
C6 N10 C31 C32 -2.4(6)
C9 N10 C31 C32 -179.9(6)
C36 C31 C32 C33 0.8(8)
N10 C31 C32 C33 -179.1(5)
C36 C31 C32 S1 -176.9(4)
N10 C31 C32 S1 3.2(5)
C6 S1 C32 C33 -180.0(5)
C6 S1 C32 C31 -2.4(4)
C31 C32 C33 C34 -0.5(8)
S1 C32 C33 C34 176.9(4)
C32 C33 C34 C35 0.4(8)
C33 C34 C35 C36 -0.5(8)
C34 C35 C36 C31 0.7(8)
C32 C31 C36 C35 -0.9(8)
N10 C31 C36 C35 179.0(5)
O21 S2 C42 F21 -179.7(7)
O22 S2 C42 F21 59.0(10)
O23 S2 C42 F21 -60.5(8)
O21 S2 C42 F23 58.2(8)
O22 S2 C42 F23 -63.1(10)
O23 S2 C42 F23 177.3(7)
O21 S2 C42 F22 -59.8(8)
O22 S2 C42 F22 178.9(9)
O23 S2 C42 F22 59.3(8)
O31 S3 C43 F33 63.9(11)
O33 S3 C43 F33 -176.5(9)
O32 S3 C43 F33 -56.5(11)
O31 S3 C43 F32 -58.0(10)
O33 S3 C43 F32 61.6(10)
O32 S3 C43 F32 -178.5(9)
O31 S3 C43 F31 -178.1(9)
O33 S3 C43 F31 -58.5(9)
O32 S3 C43 F31 61.5(10)
